data_4347658
loop_
_publ_author_name
'Wang, Ying'
'Meng, Shan-Shan'
'Lin, Peng-Xiang'
'Xiao, Yi-Wei'
'Ma, Qing-Qing'
'Xie, Qiong'
'Chen, Yuan-Yuan'
'Zhao, Xiao-Jun'
'Chen, Jun'

_publ_section_title
;
 Solvent-Induced Single Crystal-Single Crystal Transformation of an
 Interpenetrated Three-Dimensional Copper Triazole Catalytic Framework.
;
_journal_issue 9
_journal_name_full 'Inorganic chemistry'
_journal_page_first 4069
_journal_page_last 4071
_journal_paper_doi 10.1021/acs.inorgchem.6b00433
_journal_volume 55
_journal_year 2016
_chemical_formula_sum 'C78 H78 Cu2 N30 O22'
_chemical_formula_weight 1914.78
_space_group_crystal_system triclinic
_space_group_IT_number 2
_space_group_name_Hall '-P 1'
_space_group_name_H-M_alt 'P -1'
_atom_sites_solution_hydrogens mixed
_audit_creation_method SHELXL-2013
_cell_angle_alpha 99.6410(10)
_cell_angle_beta 95.823(2)
_cell_angle_gamma 117.2450(10)
_cell_formula_units_Z 1
_cell_length_a 12.5757(9)
_cell_length_b 13.4705(10)
_cell_length_c 14.2408(11)
_cell_measurement_reflns_used 4346
_cell_measurement_temperature 173(2)
_cell_measurement_theta_max 27.69
_cell_measurement_theta_min 2.55
_cell_volume 2070.4(3)
_computing_cell_refinement 'Bruker SMART'
_computing_data_collection 'Bruker SMART'
_computing_data_reduction 'Bruker SAINT'
_computing_molecular_graphics 'Bruker SHELXTL'
_computing_publication_material 'Bruker SHELXTL'
_computing_structure_refinement 'SHELXL-2013 (Sheldrick, 2013)'
_computing_structure_solution 'Bruker SHELXTL'
_diffrn_ambient_temperature 173(2)
_diffrn_measured_fraction_theta_full 0.998
_diffrn_measured_fraction_theta_max 0.992
_diffrn_measurement_device_type 'CCD area detector'
_diffrn_measurement_method 'phi and omega scans'
_diffrn_radiation_type MoK\a
_diffrn_radiation_wavelength 0.71073
_diffrn_reflns_av_R_equivalents 0.0234
_diffrn_reflns_av_unetI/netI 0.0555
_diffrn_reflns_Laue_measured_fraction_full 0.998
_diffrn_reflns_Laue_measured_fraction_max 0.992
_diffrn_reflns_limit_h_max 10
_diffrn_reflns_limit_h_min -16
_diffrn_reflns_limit_k_max 17
_diffrn_reflns_limit_k_min -17
_diffrn_reflns_limit_l_max 18
_diffrn_reflns_limit_l_min -13
_diffrn_reflns_number 15139
_diffrn_reflns_point_group_measured_fraction_full 0.998
_diffrn_reflns_point_group_measured_fraction_max 0.992
_diffrn_reflns_theta_full 25.242
_diffrn_reflns_theta_max 28.322
_diffrn_reflns_theta_min 1.837
_exptl_absorpt_coefficient_mu 0.609
_exptl_absorpt_correction_type multi-scan
_exptl_absorpt_process_details SADABS
_exptl_crystal_colour GREEN
_exptl_crystal_density_diffrn 1.536
_exptl_crystal_density_meas ?
_exptl_crystal_description BLOCK
_exptl_crystal_F_000 990
_exptl_crystal_size_max 0.220
_exptl_crystal_size_mid 0.210
_exptl_crystal_size_min 0.200
_exptl_transmission_factor_max 0.888
_exptl_transmission_factor_min 0.878
_refine_diff_density_max 0.997
_refine_diff_density_min -0.703
_refine_diff_density_rms 0.085
_refine_ls_extinction_method none
_refine_ls_goodness_of_fit_ref 1.019
_refine_ls_hydrogen_treatment constr
_refine_ls_matrix_type full
_refine_ls_number_parameters 634
_refine_ls_number_reflns 10200
_refine_ls_number_restraints 30
_refine_ls_restrained_S_all 1.019
_refine_ls_R_factor_all 0.0788
_refine_ls_R_factor_gt 0.0537
_refine_ls_shift/su_max 0.001
_refine_ls_shift/su_mean 0.000
_refine_ls_structure_factor_coef Fsqd
_refine_ls_weighting_details
; 
 w=1/[\s^2^(Fo^2^)+(0.0546P)^2^+3.6097P] 
 where P=(Fo^2^+2Fc^2^)/3 
;
_refine_ls_weighting_scheme calc
_refine_ls_wR_factor_gt 0.1254
_refine_ls_wR_factor_ref 0.1375
_reflns_Friedel_coverage 0.000
_reflns_number_gt 7638
_reflns_number_total 10200
_reflns_threshold_expression 'I > 2\s(I)'
_cod_data_source_file ic6b00433_si_002.cif
_cod_data_source_block n150609d
_cod_depositor_comments
;
The following automatic conversions were performed:

data item '_exptl_absorpt_correction_type' value 'MULTI-SCAN' was
changed to 'multi-scan' in accordance with the
/home/saulius/struct/COD-crude-data/automatic-downloads/DataCite-retrospective/ACS/depositions/lib/dictionaries/cif_core.dic
dictionary named 'cif_core.dic' version 2.4.2 last updated on
2011-04-26.

data item '_exptl_crystal_density_meas' value 'NONE' was changed to
'?' -- the value is perceived as not measured.

Automatic conversion script
Id: cif_fix_values 6909 2019-04-08 15:41:33Z antanas 
;
_cod_original_cell_volume 2070.3(3)
_cod_database_code 4347658
_shelx_space_group_comment
; 
The symmetry employed for this shelxl refinement is uniquely defined 
by the following loop, which should always be used as a source of 
symmetry information in preference to the above space-group names. 
They are only intended as comments. 
;
_shelx_estimated_absorpt_t_min 0.878
_shelx_estimated_absorpt_t_max 0.888
_shelxl_version_number 2013-2

loop_
_space_group_symop_operation_xyz
'x, y, z'
'-x, -y, -z'

loop_
_atom_site_label
_atom_site_type_symbol
_atom_site_fract_x
_atom_site_fract_y
_atom_site_fract_z
_atom_site_U_iso_or_equiv
_atom_site_adp_type
_atom_site_occupancy
_atom_site_site_symmetry_order
_atom_site_calc_flag
_atom_site_refinement_flags_posn
_atom_site_refinement_flags_adp
_atom_site_refinement_flags_occupancy
_atom_site_disorder_assembly
_atom_site_disorder_group
Cu1 Cu 1.0000 0.5000 0.5000 0.01228(11) Uani 1 2 d S . P . .
Cu2 Cu 0.5000 1.0000 1.0000 0.01436(11) Uani 1 2 d S . P A .
O1 O 0.7037(2) 1.1337(2) 1.0194(2) 0.0452(7) Uani 1 1 d D . . . .
N13 N 0.8736(3) 1.2840(3) 0.9967(3) 0.0325(9) Uani 0.733(4) 1 d D . P A 1
C35 C 0.8058(3) 1.2094(3) 1.0447(3) 0.0295(10) Uani 0.733(4) 1 d D . P A 1
H35 H 0.8450 1.2181 1.1085 0.035 Uiso 0.733(4) 1 calc R U P A 1
C36 C 0.8243(7) 1.2798(7) 0.8984(4) 0.0613(18) Uani 0.733(4) 1 d D . P A 1
H36A H 0.7405 1.2158 0.8775 0.092 Uiso 0.733(4) 1 d R U P A 1
H36B H 0.8749 1.2684 0.8543 0.092 Uiso 0.733(4) 1 d R U P A 1
H36C H 0.8241 1.3522 0.8971 0.092 Uiso 0.733(4) 1 d R U P A 1
C37 C 0.9995(4) 1.3718(5) 1.0428(5) 0.076(2) Uani 0.733(4) 1 d D . P A 1
H37A H 1.0236 1.3557 1.1037 0.114 Uiso 0.733(4) 1 d R U P A 1
H37B H 1.0047 1.4478 1.0567 0.114 Uiso 0.733(4) 1 d R U P A 1
H37C H 1.0543 1.3705 0.9989 0.114 Uiso 0.733(4) 1 d R U P A 1
N13' N 0.8668(8) 1.2262(6) 0.9640(5) 0.0325(9) Uani 0.267(4) 1 d D . P A 2
C35' C 0.8077(7) 1.1531(7) 1.0180(6) 0.0295(10) Uani 0.267(4) 1 d D . P A 2
H35' H 0.8450 1.1190 1.0528 0.035 Uiso 0.267(4) 1 calc R U P A 2
C36' C 0.8052(18) 1.2767(15) 0.9115(12) 0.0613(18) Uani 0.267(4) 1 d D . P A 2
H36D H 0.7228 1.2166 0.8777 0.092 Uiso 0.267(4) 1 d R U P A 2
H36E H 0.8519 1.3120 0.8641 0.092 Uiso 0.267(4) 1 d R U P A 2
H36F H 0.7997 1.3355 0.9584 0.092 Uiso 0.267(4) 1 d R U P A 2
C37' C 0.9935(9) 1.2559(12) 0.9571(10) 0.076(2) Uani 0.267(4) 1 d D . P A 2
H37D H 1.0330 1.2451 1.0145 0.114 Uiso 0.267(4) 1 d R U P A 2
H37E H 1.0385 1.3364 0.9536 0.114 Uiso 0.267(4) 1 d R U P A 2
H37F H 0.9932 1.2059 0.8984 0.114 Uiso 0.267(4) 1 d R U P A 2
O2 O 0.7506(2) 0.3843(2) 0.18440(19) 0.0393(6) Uani 1 1 d . . . . .
O3 O 0.9063(2) 0.5525(2) 0.19765(18) 0.0419(6) Uani 1 1 d . . . . .
O4 O 0.7461(4) 0.4887(3) 0.0904(3) 0.118(2) Uani 1 1 d . . . . .
O8W O 0.9050(2) 0.39049(19) 0.34101(16) 0.0302(5) Uani 1 1 d . . . . .
H8A H 0.8524 0.3956 0.3027 0.045 Uiso 1 1 d R U . . .
H8B H 0.8977 0.3241 0.3211 0.045 Uiso 1 1 d R U . . .
O10 O 0.1542(8) 0.2516(7) 0.8325(6) 0.078(2) Uani 0.581(4) 1 d . . P B 1
O11 O 0.9556(8) 0.9236(8) 0.0995(7) 0.111(2) Uani 0.581(4) 1 d . . P B 1
O12 O 0.8471(4) 0.9213(5) 0.8988(4) 0.0507(11) Uani 0.581(4) 1 d . . P B 1
O10' O 0.2007(12) 0.2769(11) 0.7902(9) 0.078(2) Uani 0.419(4) 1 d . . P B 2
O11' O 0.9914(11) 0.8609(11) 0.0361(10) 0.111(2) Uani 0.419(4) 1 d . . P B 2
O12' O 0.8326(6) 0.9659(6) 0.9625(6) 0.0507(11) Uani 0.419(4) 1 d . . P B 2
N1 N 0.9125(2) 0.59264(19) 0.49308(17) 0.0157(5) Uani 1 1 d . . . . .
N2 N 0.8256(2) 0.6931(2) 0.44307(18) 0.0206(5) Uani 1 1 d . . . . .
N3 N 0.8172(2) 0.68649(19) 0.53695(17) 0.0173(5) Uani 1 1 d . . . . .
N4 N 0.5616(2) 0.86833(19) 0.74207(16) 0.0153(5) Uani 1 1 d . . . . .
N5 N 0.4470(2) 0.8479(2) 0.70288(18) 0.0211(5) Uani 1 1 d . . . . .
N6 N 0.5015(2) 0.93673(19) 0.86154(17) 0.0162(5) Uani 1 1 d . . . . .
N7 N 0.5479(2) 0.8881(2) 1.04050(17) 0.0182(5) Uani 1 1 d . . . . .
N8 N 0.5520(2) 0.7302(2) 1.04187(18) 0.0213(5) Uani 1 1 d . . . . .
N9 N 0.6545(3) 0.8135(2) 1.1068(2) 0.0283(6) Uani 1 1 d . . . . .
N10 N 1.1385(2) 0.61749(18) 0.44911(16) 0.0141(4) Uani 1 1 d . . . . .
N11 N 1.2316(2) 0.7302(2) 0.35062(17) 0.0173(5) Uani 1 1 d . . . . .
N12 N 1.2934(2) 0.77883(19) 0.44516(16) 0.0141(4) Uani 1 1 d . . . . .
N14 N 0.8011(3) 0.4754(3) 0.1569(2) 0.0322(6) Uani 1 1 d . . . . .
N15 N 0.9450(3) 0.1509(3) 0.2394(2) 0.0386(10) Uani 0.843(4) 1 d D . P C 1
O5 O 1.0420(3) 0.2319(3) 0.2324(2) 0.0616(12) Uani 0.843(4) 1 d D . P C 1
O6 O 0.9227(3) 0.0506(3) 0.2027(3) 0.0704(13) Uani 0.843(4) 1 d D . P C 1
O7 O 0.8727(4) 0.1673(3) 0.2805(4) 0.0503(10) Uani 0.843(4) 1 d D . P C 1
N15' N 0.9619(11) 0.2000(11) 0.2277(9) 0.0386(10) Uani 0.157(4) 1 d D . P C 2
O5' O 0.9950(15) 0.3000(11) 0.2245(12) 0.0616(12) Uani 0.157(4) 1 d D . P C 2
O6' O 1.0102(17) 0.1472(14) 0.1875(14) 0.0704(13) Uani 0.157(4) 1 d D . P C 2
O7' O 0.880(2) 0.1506(18) 0.271(2) 0.0503(10) Uani 0.157(4) 1 d D . P C 2
C1 C 0.8844(3) 0.6366(2) 0.4204(2) 0.0192(6) Uani 1 1 d . . . . .
H1 H 0.9058 0.6269 0.3587 0.023 Uiso 1 1 calc R U . . .
C2 C 0.8692(3) 0.6267(2) 0.5652(2) 0.0182(6) Uani 1 1 d . . . . .
H2 H 0.8743 0.6109 0.6276 0.022 Uiso 1 1 calc R U . . .
C3 C 0.8005(3) 0.8531(2) 0.6141(2) 0.0171(5) Uani 1 1 d . . . . .
C4 C 0.9153(3) 0.9305(2) 0.5954(2) 0.0197(6) Uani 1 1 d . . . . .
H4 H 0.9608 0.9011 0.5626 0.024 Uiso 1 1 calc R U . . .
C5 C 0.9598(3) 1.0457(3) 0.6240(2) 0.0217(6) Uani 1 1 d . . . . .
H5 H 1.0379 1.0963 0.6136 0.026 Uiso 1 1 calc R U . . .
C6 C 0.8913(3) 1.0920(2) 0.6695(2) 0.0215(6) Uani 1 1 d . . . . .
H6 H 0.9229 1.1730 0.6877 0.026 Uiso 1 1 calc R U . . .
C7 C 0.7811(3) 1.0211(2) 0.6871(2) 0.0198(6) Uani 1 1 d . . . . .
H7 H 0.7351 1.0528 0.7160 0.024 Uiso 1 1 calc R U . . .
C8 C 0.7333(2) 0.8998(2) 0.6628(2) 0.0158(5) Uani 1 1 d . . . . .
C9 C 0.6259(2) 0.8228(2) 0.68767(19) 0.0160(5) Uani 1 1 d . . . . .
C10 C 0.5820(2) 0.7047(2) 0.6691(2) 0.0163(5) Uani 1 1 d . . . . .
C11 C 0.4789(3) 0.6293(3) 0.7030(2) 0.0207(6) Uani 1 1 d . . . . .
H11 H 0.4365 0.6598 0.7391 0.025 Uiso 1 1 calc R U . . .
C12 C 0.4405(3) 0.5149(3) 0.6844(2) 0.0239(6) Uani 1 1 d . . . . .
H12 H 0.3731 0.4662 0.7093 0.029 Uiso 1 1 calc R U . . .
C13 C 0.5002(3) 0.4674(3) 0.6282(2) 0.0236(6) Uani 1 1 d . . . . .
H13 H 0.4703 0.3866 0.6131 0.028 Uiso 1 1 calc R U . . .
C14 C 0.5994(3) 0.5360(2) 0.5956(2) 0.0203(6) Uani 1 1 d . . . . .
H14 H 0.6382 0.5025 0.5580 0.024 Uiso 1 1 calc R U . . .
C15 C 0.6467(3) 0.6577(2) 0.6165(2) 0.0163(5) Uani 1 1 d . . . . .
C16 C 0.7525(3) 0.7338(2) 0.5897(2) 0.0173(5) Uani 1 1 d . . . . .
C17 C 0.5917(3) 0.9199(2) 0.8358(2) 0.0165(5) Uani 1 1 d . . . . .
H17 H 0.6662 0.9415 0.8781 0.020 Uiso 1 1 calc R U . . .
C18 C 0.4154(3) 0.8906(3) 0.7779(2) 0.0201(6) Uani 1 1 d . . . . .
H18 H 0.3390 0.8894 0.7742 0.024 Uiso 1 1 calc R U . . .
C19 C 0.4898(3) 0.7753(2) 1.0032(2) 0.0181(6) Uani 1 1 d . . . . .
H19 H 0.4155 0.7337 0.9562 0.022 Uiso 1 1 calc R U . . .
C20 C 0.6478(3) 0.9067(3) 1.1033(2) 0.0262(7) Uani 1 1 d . . . . .
H20 H 0.7074 0.9809 1.1411 0.031 Uiso 1 1 calc R U . . .
C21 C 0.5260(3) 0.6126(2) 1.0209(2) 0.0196(6) Uani 1 1 d . . . . .
C22 C 0.5851(3) 0.5792(3) 0.9553(2) 0.0201(6) Uani 1 1 d . . . . .
C23 C 0.6723(3) 0.6572(3) 0.9101(2) 0.0253(6) Uani 1 1 d . . . . .
H23 H 0.6911 0.7356 0.9238 0.030 Uiso 1 1 calc R U . . .
C24 C 0.7285(3) 0.6207(3) 0.8479(2) 0.0312(7) Uani 1 1 d . . . . .
H24 H 0.7872 0.6736 0.8190 0.037 Uiso 1 1 calc R U . . .
C25 C 0.7001(3) 0.5036(3) 0.8258(2) 0.0309(7) Uani 1 1 d . . . . .
H25 H 0.7405 0.4791 0.7821 0.037 Uiso 1 1 calc R U . . .
C26 C 0.6173(3) 0.4263(3) 0.8654(2) 0.0255(7) Uani 1 1 d . . . . .
H26 H 0.5986 0.3480 0.8485 0.031 Uiso 1 1 calc R U . . .
C27 C 0.5577(3) 0.4615(3) 0.9325(2) 0.0201(6) Uani 1 1 d . . . . .
C28 C 1.3990(2) 0.8920(2) 0.47353(19) 0.0133(5) Uani 1 1 d . . . . .
C29 C 1.5045(2) 0.9073(2) 0.43950(19) 0.0143(5) Uani 1 1 d . . . . .
C30 C 1.5121(3) 0.8157(2) 0.3789(2) 0.0182(6) Uani 1 1 d . . . . .
H30 H 1.4432 0.7408 0.3605 0.022 Uiso 1 1 calc R U . . .
C31 C 1.6166(3) 0.8343(2) 0.3474(2) 0.0222(6) Uani 1 1 d . . . . .
H31 H 1.6201 0.7724 0.3073 0.027 Uiso 1 1 calc R U . . .
C32 C 1.7206(3) 0.9457(2) 0.3740(2) 0.0202(6) Uani 1 1 d . . . . .
H32 H 1.7926 0.9581 0.3506 0.024 Uiso 1 1 calc R U . . .
C33 C 1.7179(2) 1.0346(2) 0.4326(2) 0.0162(5) Uani 1 1 d . . . . .
H33 H 1.7889 1.1080 0.4510 0.019 Uiso 1 1 calc R U . . .
C34 C 1.6100(2) 1.0194(2) 0.46704(19) 0.0137(5) Uani 1 1 d . . . . .
C38 C 1.1396(2) 0.6335(2) 0.3571(2) 0.0164(5) Uani 1 1 d . . . . .
H38 H 1.0790 0.5792 0.3023 0.020 Uiso 1 1 calc R U . . .
C39 C 1.2376(2) 0.7107(2) 0.5027(2) 0.0148(5) Uani 1 1 d . . . . .
H39 H 1.2644 0.7264 0.5709 0.018 Uiso 1 1 calc R U . . .

loop_
_atom_site_aniso_label
_atom_site_aniso_U_11
_atom_site_aniso_U_22
_atom_site_aniso_U_33
_atom_site_aniso_U_23
_atom_site_aniso_U_13
_atom_site_aniso_U_12
Cu1 0.0114(2) 0.0089(2) 0.0172(2) 0.00378(17) 0.00626(17) 0.00454(17)
Cu2 0.0225(3) 0.0128(2) 0.0119(2) 0.00275(17) 0.00407(18) 0.0118(2)
O1 0.0269(13) 0.0268(13) 0.0682(19) 0.0043(13) 0.0174(13) 0.0026(11)
N13 0.0285(18) 0.032(2) 0.032(2) 0.0075(17) 0.0087(16) 0.0097(19)
C35 0.030(2) 0.032(3) 0.028(2) 0.010(2) 0.0074(18) 0.014(2)
C36 0.066(4) 0.072(3) 0.046(3) 0.032(3) 0.010(3) 0.028(3)
C37 0.032(3) 0.073(5) 0.084(5) 0.024(4) 0.008(3) -0.008(3)
N13' 0.0285(18) 0.032(2) 0.032(2) 0.0075(17) 0.0087(16) 0.0097(19)
C35' 0.030(2) 0.032(3) 0.028(2) 0.010(2) 0.0074(18) 0.014(2)
C36' 0.066(4) 0.072(3) 0.046(3) 0.032(3) 0.010(3) 0.028(3)
C37' 0.032(3) 0.073(5) 0.084(5) 0.024(4) 0.008(3) -0.008(3)
O2 0.0294(13) 0.0482(16) 0.0386(15) 0.0230(12) 0.0073(11) 0.0133(12)
O3 0.0281(13) 0.0514(16) 0.0302(14) 0.0106(12) -0.0007(10) 0.0071(12)
O4 0.091(3) 0.057(2) 0.134(4) 0.056(2) -0.077(3) -0.015(2)
O8W 0.0341(13) 0.0248(12) 0.0217(11) 0.0054(9) -0.0013(9) 0.0076(10)
O10 0.085(6) 0.065(4) 0.079(6) 0.015(3) -0.020(4) 0.041(4)
O11 0.095(5) 0.121(6) 0.123(6) 0.031(5) 0.015(4) 0.058(4)
O12 0.0299(19) 0.054(3) 0.066(3) 0.027(2) -0.001(2) 0.0166(19)
O10' 0.085(6) 0.065(4) 0.079(6) 0.015(3) -0.020(4) 0.041(4)
O11' 0.095(5) 0.121(6) 0.123(6) 0.031(5) 0.015(4) 0.058(4)
O12' 0.0299(19) 0.054(3) 0.066(3) 0.027(2) -0.001(2) 0.0166(19)
N1 0.0146(11) 0.0139(11) 0.0195(12) 0.0044(9) 0.0059(9) 0.0070(9)
N2 0.0225(12) 0.0218(12) 0.0207(13) 0.0074(10) 0.0084(10) 0.0117(10)
N3 0.0206(12) 0.0150(11) 0.0213(12) 0.0064(9) 0.0092(10) 0.0111(10)
N4 0.0147(11) 0.0166(11) 0.0156(11) 0.0026(9) 0.0039(9) 0.0087(9)
N5 0.0192(12) 0.0305(14) 0.0179(12) 0.0044(10) 0.0026(10) 0.0164(11)
N6 0.0198(12) 0.0149(11) 0.0169(11) 0.0041(9) 0.0058(9) 0.0104(10)
N7 0.0253(13) 0.0163(12) 0.0166(12) 0.0044(9) 0.0038(10) 0.0130(10)
N8 0.0299(14) 0.0184(12) 0.0203(13) 0.0047(10) 0.0010(10) 0.0163(11)
N9 0.0333(15) 0.0251(14) 0.0271(14) 0.0019(11) -0.0037(11) 0.0181(12)
N10 0.0131(11) 0.0108(10) 0.0180(11) 0.0038(9) 0.0044(9) 0.0051(9)
N11 0.0180(12) 0.0169(11) 0.0157(11) 0.0036(9) 0.0038(9) 0.0075(10)
N12 0.0143(11) 0.0120(11) 0.0148(11) 0.0040(8) 0.0037(9) 0.0050(9)
N14 0.0327(15) 0.0352(16) 0.0268(15) 0.0044(12) -0.0044(12) 0.0179(13)
N15 0.0264(18) 0.037(2) 0.033(2) 0.0154(17) -0.0062(15) 0.0002(18)
O5 0.045(2) 0.054(2) 0.044(2) -0.0063(17) 0.0251(16) -0.0073(16)
O6 0.076(3) 0.036(2) 0.074(3) -0.0001(19) -0.021(2) 0.0180(19)
O7 0.0294(15) 0.046(2) 0.085(3) 0.040(2) 0.0216(15) 0.0158(14)
N15' 0.0264(18) 0.037(2) 0.033(2) 0.0154(17) -0.0062(15) 0.0002(18)
O5' 0.045(2) 0.054(2) 0.044(2) -0.0063(17) 0.0251(16) -0.0073(16)
O6' 0.076(3) 0.036(2) 0.074(3) -0.0001(19) -0.021(2) 0.0180(19)
O7' 0.0294(15) 0.046(2) 0.085(3) 0.040(2) 0.0216(15) 0.0158(14)
C1 0.0207(14) 0.0179(14) 0.0217(14) 0.0062(11) 0.0088(11) 0.0103(12)
C2 0.0191(14) 0.0179(14) 0.0193(14) 0.0047(11) 0.0067(11) 0.0097(11)
C3 0.0208(14) 0.0190(14) 0.0162(13) 0.0061(11) 0.0064(11) 0.0122(12)
C4 0.0202(14) 0.0208(14) 0.0240(15) 0.0089(12) 0.0092(12) 0.0128(12)
C5 0.0190(14) 0.0225(15) 0.0266(16) 0.0108(12) 0.0083(12) 0.0103(12)
C6 0.0265(15) 0.0158(14) 0.0250(15) 0.0066(11) 0.0046(12) 0.0122(12)
C7 0.0251(15) 0.0201(14) 0.0204(14) 0.0050(11) 0.0070(12) 0.0154(12)
C8 0.0186(13) 0.0147(13) 0.0163(13) 0.0045(10) 0.0052(11) 0.0093(11)
C9 0.0176(13) 0.0201(14) 0.0142(13) 0.0025(10) 0.0041(10) 0.0127(11)
C10 0.0168(13) 0.0176(13) 0.0153(13) 0.0038(10) 0.0032(10) 0.0089(11)
C11 0.0172(14) 0.0223(15) 0.0237(15) 0.0057(12) 0.0065(11) 0.0100(12)
C12 0.0189(14) 0.0235(15) 0.0268(16) 0.0103(12) 0.0064(12) 0.0065(12)
C13 0.0255(15) 0.0175(14) 0.0278(16) 0.0074(12) 0.0045(12) 0.0100(12)
C14 0.0224(14) 0.0193(14) 0.0217(15) 0.0032(11) 0.0047(12) 0.0126(12)
C15 0.0192(13) 0.0178(13) 0.0150(13) 0.0053(10) 0.0047(10) 0.0108(11)
C16 0.0195(14) 0.0200(14) 0.0187(14) 0.0059(11) 0.0070(11) 0.0138(12)
C17 0.0187(13) 0.0141(13) 0.0162(13) 0.0021(10) 0.0030(11) 0.0082(11)
C18 0.0211(14) 0.0274(15) 0.0171(14) 0.0043(11) 0.0046(11) 0.0162(12)
C19 0.0248(14) 0.0185(14) 0.0175(14) 0.0058(11) 0.0060(11) 0.0150(12)
C20 0.0330(17) 0.0230(16) 0.0236(16) 0.0016(12) -0.0016(13) 0.0172(14)
C21 0.0304(16) 0.0181(14) 0.0177(14) 0.0057(11) 0.0019(12) 0.0180(12)
C22 0.0270(15) 0.0225(15) 0.0174(14) 0.0078(11) 0.0022(11) 0.0170(13)
C23 0.0312(17) 0.0272(16) 0.0224(15) 0.0111(13) 0.0037(13) 0.0168(14)
C24 0.0325(18) 0.046(2) 0.0257(17) 0.0190(15) 0.0108(14) 0.0231(16)
C25 0.0391(19) 0.049(2) 0.0223(16) 0.0115(15) 0.0122(14) 0.0332(17)
C26 0.0374(18) 0.0335(17) 0.0181(15) 0.0072(13) 0.0064(13) 0.0270(15)
C27 0.0291(16) 0.0240(15) 0.0153(14) 0.0064(11) 0.0027(12) 0.0194(13)
C28 0.0123(12) 0.0112(12) 0.0142(12) 0.0048(10) 0.0020(10) 0.0034(10)
C29 0.0153(13) 0.0119(12) 0.0158(13) 0.0059(10) 0.0042(10) 0.0058(10)
C30 0.0189(14) 0.0126(13) 0.0209(14) 0.0042(11) 0.0063(11) 0.0054(11)
C31 0.0248(15) 0.0177(14) 0.0275(16) 0.0054(12) 0.0119(12) 0.0119(12)
C32 0.0165(13) 0.0190(14) 0.0268(15) 0.0081(12) 0.0097(12) 0.0082(12)
C33 0.0139(12) 0.0138(13) 0.0197(14) 0.0060(10) 0.0055(10) 0.0049(10)
C34 0.0141(12) 0.0122(12) 0.0156(13) 0.0067(10) 0.0046(10) 0.0056(10)
C38 0.0155(13) 0.0160(13) 0.0170(13) 0.0017(10) 0.0034(10) 0.0076(11)
C39 0.0135(12) 0.0141(13) 0.0141(13) 0.0035(10) 0.0029(10) 0.0045(10)

loop_
_atom_type_symbol
_atom_type_description
_atom_type_scat_dispersion_real
_atom_type_scat_dispersion_imag
_atom_type_scat_source
C C 0.0033 0.0016 'International Tables Vol C Tables 4.2.6.8 and 6.1.1.4'
H H 0.0000 0.0000 'International Tables Vol C Tables 4.2.6.8 and 6.1.1.4'
N N 0.0061 0.0033 'International Tables Vol C Tables 4.2.6.8 and 6.1.1.4'
O O 0.0106 0.0060 'International Tables Vol C Tables 4.2.6.8 and 6.1.1.4'
Cu Cu 0.3201 1.2651 'International Tables Vol C Tables 4.2.6.8 and 6.1.1.4'

loop_
_geom_angle_atom_site_label_1
_geom_angle_atom_site_label_2
_geom_angle_atom_site_label_3
_geom_angle
_geom_angle_site_symmetry_1
_geom_angle_site_symmetry_3
N1 Cu1 N1 180.0 2_766 .
N1 Cu1 N10 90.66(9) 2_766 .
N1 Cu1 N10 89.34(9) . .
N1 Cu1 N10 89.34(9) 2_766 2_766
N1 Cu1 N10 90.66(9) . 2_766
N10 Cu1 N10 180.0 . 2_766
N1 Cu1 O8W 92.20(9) 2_766 2_766
N1 Cu1 O8W 87.80(9) . 2_766
N10 Cu1 O8W 90.01(8) . 2_766
N10 Cu1 O8W 89.99(8) 2_766 2_766
N1 Cu1 O8W 87.80(9) 2_766 .
N1 Cu1 O8W 92.20(9) . .
N10 Cu1 O8W 89.99(8) . .
N10 Cu1 O8W 90.01(8) 2_766 .
O8W Cu1 O8W 180.0 2_766 .
N7 Cu2 N7 180.0 2_677 .
N7 Cu2 N6 88.42(9) 2_677 2_677
N7 Cu2 N6 91.58(9) . 2_677
N7 Cu2 N6 91.59(9) 2_677 .
N7 Cu2 N6 88.42(9) . .
N6 Cu2 N6 180.0 2_677 .
N7 Cu2 O1 90.15(10) 2_677 2_677
N7 Cu2 O1 89.85(10) . 2_677
N6 Cu2 O1 88.77(10) 2_677 2_677
N6 Cu2 O1 91.23(10) . 2_677
N7 Cu2 O1 89.85(10) 2_677 .
N7 Cu2 O1 90.15(10) . .
N6 Cu2 O1 91.23(10) 2_677 .
N6 Cu2 O1 88.77(10) . .
O1 Cu2 O1 180.00(13) 2_677 .
C35 O1 Cu2 168.7(2) . .
C35' O1 Cu2 148.5(4) . .
C35 N13 C36 120.7(4) . .
C35 N13 C37 120.0(4) . .
C36 N13 C37 119.3(5) . .
O1 C35 N13 129.4(4) . .
O1 C35 H35 115.3 . .
N13 C35 H35 115.3 . .
N13 C36 H36A 109.4 . .
N13 C36 H36B 109.5 . .
H36A C36 H36B 109.5 . .
N13 C36 H36C 109.5 . .
H36A C36 H36C 109.5 . .
H36B C36 H36C 109.5 . .
N13 C37 H37A 109.5 . .
N13 C37 H37B 109.4 . .
H37A C37 H37B 109.5 . .
N13 C37 H37C 109.5 . .
H37A C37 H37C 109.5 . .
H37B C37 H37C 109.5 . .
C35' N13' C36' 120.2(8) . .
C35' N13' C37' 120.2(7) . .
C36' N13' C37' 119.6(9) . .
O1 C35' N13' 115.6(8) . .
O1 C35' H35' 122.2 . .
N13' C35' H35' 122.2 . .
N13' C36' H36D 109.7 . .
N13' C36' H36E 109.8 . .
H36D C36' H36E 109.5 . .
N13' C36' H36F 108.9 . .
H36D C36' H36F 109.5 . .
H36E C36' H36F 109.5 . .
N13' C37' O11' 107.1(8) . 2_776
N13' C37' H37D 109.5 . .
O11' C37' H37D 54.1 2_776 .
N13' C37' H37E 109.5 . .
O11' C37' H37E 143.3 2_776 .
H37D C37' H37E 109.5 . .
N13' C37' H37F 109.4 . .
O11' C37' H37F 59.4 2_776 .
H37D C37' H37F 109.5 . .
H37E C37' H37F 109.5 . .
Cu1 O8W H8A 126.8 . .
Cu1 O8W H8B 122.2 . .
H8A O8W H8B 107.4 . .
C2 N1 C1 103.5(2) . .
C2 N1 Cu1 124.7(2) . .
C1 N1 Cu1 131.85(18) . .
C1 N2 N3 102.5(2) . .
C2 N3 N2 110.2(2) . .
C2 N3 C16 128.4(2) . .
N2 N3 C16 121.2(2) . .
C17 N4 N5 110.3(2) . .
C17 N4 C9 127.6(2) . .
N5 N4 C9 121.5(2) . .
C18 N5 N4 102.3(2) . .
C17 N6 C18 103.7(2) . .
C17 N6 Cu2 123.59(19) . .
C18 N6 Cu2 132.35(19) . .
C19 N7 C20 103.9(2) . .
C19 N7 Cu2 125.5(2) . .
C20 N7 Cu2 130.3(2) . .
C19 N8 N9 110.7(2) . .
C19 N8 C21 128.4(3) . .
N9 N8 C21 120.8(2) . .
C20 N9 N8 102.5(2) . .
C39 N10 C38 103.7(2) . .
C39 N10 Cu1 126.29(18) . .
C38 N10 Cu1 128.61(18) . .
C38 N11 N12 102.3(2) . .
C39 N12 N11 110.6(2) . .
C39 N12 C28 127.8(2) . .
N11 N12 C28 121.6(2) . .
O4 N14 O3 119.8(3) . .
O4 N14 O2 119.0(3) . .
O3 N14 O2 121.2(3) . .
O7 N15 O5 121.3(3) . .
O7 N15 O6 120.3(3) . .
O5 N15 O6 118.4(3) . .
O5' N15' O6' 120.4(7) . .
O5' N15' O7' 120.3(7) . .
O6' N15' O7' 119.3(6) . .
N2 C1 N1 114.3(3) . .
N2 C1 H1 122.9 . .
N1 C1 H1 122.9 . .
N1 C2 N3 109.5(2) . .
N1 C2 H2 125.2 . .
N3 C2 H2 125.2 . .
C16 C3 C4 122.9(2) . .
C16 C3 C8 118.5(2) . .
C4 C3 C8 118.6(2) . .
C5 C4 C3 120.4(3) . .
C5 C4 H4 119.8 . .
C3 C4 H4 119.8 . .
C4 C5 C6 120.9(3) . .
C4 C5 H5 119.5 . .
C6 C5 H5 119.5 . .
C7 C6 C5 120.2(3) . .
C7 C6 H6 119.9 . .
C5 C6 H6 119.9 . .
C6 C7 C8 120.8(3) . .
C6 C7 H7 119.6 . .
C8 C7 H7 119.6 . .
C9 C8 C7 123.5(2) . .
C9 C8 C3 117.6(2) . .
C7 C8 C3 118.9(2) . .
C10 C9 C8 124.0(2) . .
C10 C9 N4 117.3(2) . .
C8 C9 N4 118.6(2) . .
C9 C10 C11 123.0(3) . .
C9 C10 C15 118.2(2) . .
C11 C10 C15 118.8(2) . .
C12 C11 C10 121.0(3) . .
C12 C11 H11 119.5 . .
C10 C11 H11 119.5 . .
C11 C12 C13 120.3(3) . .
C11 C12 H12 119.8 . .
C13 C12 H12 119.8 . .
C14 C13 C12 120.6(3) . .
C14 C13 H13 119.7 . .
C12 C13 H13 119.7 . .
C13 C14 C15 121.3(3) . .
C13 C14 H14 119.3 . .
C15 C14 H14 119.3 . .
C16 C15 C14 124.1(2) . .
C16 C15 C10 118.0(2) . .
C14 C15 C10 117.8(2) . .
C3 C16 C15 123.5(2) . .
C3 C16 N3 118.6(2) . .
C15 C16 N3 117.9(2) . .
N4 C17 N6 109.5(2) . .
N4 C17 H17 125.3 . .
N6 C17 H17 125.3 . .
N5 C18 N6 114.2(3) . .
N5 C18 H18 122.9 . .
N6 C18 H18 122.9 . .
N8 C19 N7 108.9(3) . .
N8 C19 H19 125.5 . .
N7 C19 H19 125.5 . .
N9 C20 N7 113.9(3) . .
N9 C20 H20 123.0 . .
N7 C20 H20 123.0 . .
C22 C21 C27 124.0(3) . 2_667
C22 C21 N8 118.2(3) . .
C27 C21 N8 117.8(3) 2_667 .
C21 C22 C23 123.0(3) . .
C21 C22 C27 118.5(3) . .
C23 C22 C27 118.5(3) . .
C24 C23 C22 120.6(3) . .
C24 C23 H23 119.7 . .
C22 C23 H23 119.7 . .
C23 C24 C25 120.2(3) . .
C23 C24 H24 119.9 . .
C25 C24 H24 119.9 . .
C26 C25 C24 121.4(3) . .
C26 C25 H25 119.3 . .
C24 C25 H25 119.3 . .
C25 C26 C27 120.2(3) . .
C25 C26 H26 119.9 . .
C27 C26 H26 119.9 . .
C21 C27 C26 123.5(3) 2_667 .
C21 C27 C22 117.5(3) 2_667 .
C26 C27 C22 119.0(3) . .
C29 C28 C34 123.5(2) . 2_876
C29 C28 N12 118.1(2) . .
C34 C28 N12 118.3(2) 2_876 .
C28 C29 C30 122.8(2) . .
C28 C29 C34 118.7(2) . .
C30 C29 C34 118.6(2) . .
C31 C30 C29 120.9(3) . .
C31 C30 H30 119.6 . .
C29 C30 H30 119.6 . .
C30 C31 C32 120.4(3) . .
C30 C31 H31 119.8 . .
C32 C31 H31 119.8 . .
C33 C32 C31 120.6(3) . .
C33 C32 H32 119.7 . .
C31 C32 H32 119.7 . .
C32 C33 C34 121.0(2) . .
C32 C33 H33 119.5 . .
C34 C33 H33 119.5 . .
C28 C34 C33 123.7(2) 2_876 .
C28 C34 C29 117.8(2) 2_876 .
C33 C34 C29 118.5(2) . .
N11 C38 N10 114.3(2) . .
N11 C38 H38 122.8 . .
N10 C38 H38 122.8 . .
N10 C39 N12 109.0(2) . .
N10 C39 H39 125.5 . .
N12 C39 H39 125.5 . .

loop_
_geom_bond_atom_site_label_1
_geom_bond_atom_site_label_2
_geom_bond_distance
_geom_bond_site_symmetry_2
Cu1 N1 2.013(2) 2_766
Cu1 N1 2.013(2) .
Cu1 N10 2.044(2) .
Cu1 N10 2.044(2) 2_766
Cu1 O8W 2.334(2) 2_766
Cu1 O8W 2.334(2) .
Cu2 N7 2.006(2) 2_677
Cu2 N7 2.006(2) .
Cu2 N6 2.019(2) 2_677
Cu2 N6 2.019(2) .
Cu2 O1 2.312(2) 2_677
Cu2 O1 2.312(2) .
O1 C35 1.185(4) .
O1 C35' 1.215(8) .
N13 C35 1.330(5) .
N13 C36 1.454(6) .
N13 C37 1.466(5) .
C35 H35 0.9500 .
C36 H36A 0.9800 .
C36 H36B 0.9800 .
C36 H36C 0.9800 .
C37 H37A 0.9800 .
C37 H37B 0.9800 .
C37 H37C 0.9800 .
N13' C35' 1.347(8) .
N13' C36' 1.468(9) .
N13' C37' 1.473(9) .
C35' H35' 0.9500 .
C36' H36D 0.9800 .
C36' H36E 0.9800 .
C36' H36F 0.9800 .
C37' O11' 1.69(2) 2_776
C37' H37D 0.9800 .
C37' H37E 0.9800 .
C37' H37F 0.9800 .
O2 N14 1.250(4) .
O3 N14 1.245(4) .
O4 N14 1.202(4) .
O8W H8A 0.8500 .
O8W H8B 0.8500 .
O11' C37' 1.69(2) 2_776
N1 C2 1.321(3) .
N1 C1 1.368(4) .
N2 C1 1.308(4) .
N2 N3 1.366(3) .
N3 C2 1.333(4) .
N3 C16 1.440(3) .
N4 C17 1.324(3) .
N4 N5 1.374(3) .
N4 C9 1.432(3) .
N5 C18 1.311(4) .
N6 C17 1.328(3) .
N6 C18 1.361(4) .
N7 C19 1.326(4) .
N7 C20 1.359(4) .
N8 C19 1.321(4) .
N8 N9 1.365(4) .
N8 C21 1.433(3) .
N9 C20 1.305(4) .
N10 C39 1.329(3) .
N10 C38 1.364(3) .
N11 C38 1.314(3) .
N11 N12 1.368(3) .
N12 C39 1.336(3) .
N12 C28 1.443(3) .
N15 O7 1.211(5) .
N15 O5 1.237(4) .
N15 O6 1.250(5) .
N15' O5' 1.225(10) .
N15' O6' 1.237(10) .
N15' O7' 1.238(10) .
C1 H1 0.9500 .
C2 H2 0.9500 .
C3 C16 1.395(4) .
C3 C4 1.427(4) .
C3 C8 1.432(4) .
C4 C5 1.355(4) .
C4 H4 0.9500 .
C5 C6 1.422(4) .
C5 H5 0.9500 .
C6 C7 1.354(4) .
C6 H6 0.9500 .
C7 C8 1.421(4) .
C7 H7 0.9500 .
C8 C9 1.402(4) .
C9 C10 1.390(4) .
C10 C11 1.425(4) .
C10 C15 1.436(4) .
C11 C12 1.355(4) .
C11 H11 0.9500 .
C12 C13 1.416(4) .
C12 H12 0.9500 .
C13 C14 1.353(4) .
C13 H13 0.9500 .
C14 C15 1.427(4) .
C14 H14 0.9500 .
C15 C16 1.397(4) .
C17 H17 0.9500 .
C18 H18 0.9500 .
C19 H19 0.9500 .
C20 H20 0.9500 .
C21 C22 1.391(4) .
C21 C27 1.394(4) 2_667
C22 C23 1.428(4) .
C22 C27 1.428(4) .
C23 C24 1.350(5) .
C23 H23 0.9500 .
C24 C25 1.418(5) .
C24 H24 0.9500 .
C25 C26 1.345(5) .
C25 H25 0.9500 .
C26 C27 1.421(4) .
C26 H26 0.9500 .
C27 C21 1.394(4) 2_667
C28 C29 1.397(4) .
C28 C34 1.399(4) 2_876
C29 C30 1.430(4) .
C29 C34 1.434(4) .
C30 C31 1.359(4) .
C30 H30 0.9500 .
C31 C32 1.421(4) .
C31 H31 0.9500 .
C32 C33 1.355(4) .
C32 H32 0.9500 .
C33 C34 1.428(4) .
C33 H33 0.9500 .
C34 C28 1.399(4) 2_876
C38 H38 0.9500 .
C39 H39 0.9500 .

loop_
_geom_hbond_atom_site_label_D
_geom_hbond_atom_site_label_H
_geom_hbond_atom_site_label_A
_geom_hbond_distance_DH
_geom_hbond_distance_HA
_geom_hbond_distance_DA
_geom_hbond_angle_DHA
_geom_hbond_site_symmetry_A
C39 H39 N5 0.95 2.48 3.277(4) 141.8 1_655
C39 H39 O8W 0.95 2.59 3.101(3) 113.8 2_766
C38 H38 O3 0.95 2.35 3.137(4) 140.1 .
C20 H20 O7' 0.95 2.57 3.49(3) 165.0 1_566
C20 H20 O6 0.95 2.43 3.109(5) 128.4 1_566
C19 H19 O4 0.95 2.65 3.342(5) 130.0 2_666
C19 H19 O2 0.95 2.44 3.374(4) 168.3 2_666
C18 H18 O7' 0.95 2.54 3.47(3) 166.6 2_666
C18 H18 O7 0.95 2.41 3.318(5) 160.6 2_666
C17 H17 O12' 0.95 2.16 3.101(7) 171.2 .
C17 H17 O12 0.95 2.41 3.237(5) 145.7 .
C2 H2 O5' 0.95 2.29 3.048(18) 136.7 2_766
C2 H2 O5 0.95 2.38 2.957(4) 118.4 2_766
C1 H1 O3 0.95 2.35 3.268(4) 163.5 .
O8W H8B O7' 0.85 2.22 3.07(2) 179.1 .
O8W H8B O5' 0.85 2.01 2.547(15) 120.0 .
O8W H8B N15' 0.85 2.43 3.199(15) 149.9 .
O8W H8B O7 0.85 1.96 2.808(4) 176.2 .
O8W H8A N14 0.85 2.64 3.401(4) 149.1 .
O8W H8A O2 0.85 1.95 2.768(3) 161.7 .
C35' H35' O6' 0.95 2.52 3.36(2) 147.7 1_566
C35' H35' N15' 0.95 2.54 3.185(15) 125.7 1_566
C35' H35' O12' 0.95 2.17 2.681(12) 112.5 .
C35 H35 N15 0.95 2.65 3.519(5) 152.7 1_566
C39 H39 N5 0.95 2.48 3.277(4) 141.8 1_655
C39 H39 O8W 0.95 2.59 3.101(3) 113.8 2_766
C38 H38 O3 0.95 2.35 3.137(4) 140.1 .
C20 H20 O7' 0.95 2.57 3.49(3) 165.0 1_566
C20 H20 O6 0.95 2.43 3.109(5) 128.4 1_566
C19 H19 O4 0.95 2.65 3.342(5) 130.0 2_666
C19 H19 O2 0.95 2.44 3.374(4) 168.3 2_666
C18 H18 O7' 0.95 2.54 3.47(3) 166.6 2_666
C18 H18 O7 0.95 2.41 3.318(5) 160.6 2_666
C17 H17 O12' 0.95 2.16 3.101(7) 171.2 .
C17 H17 O12 0.95 2.41 3.237(5) 145.7 .
C2 H2 O5' 0.95 2.29 3.048(18) 136.7 2_766
C2 H2 O5 0.95 2.38 2.957(4) 118.4 2_766
C1 H1 O3 0.95 2.35 3.268(4) 163.5 .
O8W H8B O7' 0.85 2.22 3.07(2) 179.1 .
O8W H8B O5' 0.85 2.01 2.547(15) 120.0 .
O8W H8B N15' 0.85 2.43 3.199(15) 149.9 .
O8W H8B O7 0.85 1.96 2.808(4) 176.2 .
O8W H8A N14 0.85 2.64 3.401(4) 149.1 .
O8W H8A O2 0.85 1.95 2.768(3) 161.7 .
C35' H35' O6' 0.95 2.52 3.36(2) 147.7 1_566
C35' H35' N15' 0.95 2.54 3.185(15) 125.7 1_566
C35' H35' O12' 0.95 2.17 2.681(12) 112.5 .
C35 H35 N15 0.95 2.65 3.519(5) 152.7 1_566
C35 H35 N15 0.95 2.65 3.519(5) 152.7 1_566
C35' H35' O12' 0.95 2.17 2.681(12) 112.5 .
C35' H35' N15' 0.95 2.54 3.185(15) 125.7 1_566
C35' H35' O6' 0.95 2.52 3.36(2) 147.7 1_566
O8W H8A O2 0.85 1.95 2.768(3) 161.7 .
O8W H8A N14 0.85 2.64 3.401(4) 149.1 .
O8W H8B O7 0.85 1.96 2.808(4) 176.2 .
O8W H8B N15' 0.85 2.43 3.199(15) 149.9 .
O8W H8B O5' 0.85 2.01 2.547(15) 120.0 .
O8W H8B O7' 0.85 2.22 3.07(2) 179.1 .
C1 H1 O3 0.95 2.35 3.268(4) 163.5 .
C2 H2 O5 0.95 2.38 2.957(4) 118.4 2_766
C2 H2 O5' 0.95 2.29 3.048(18) 136.7 2_766
C17 H17 O12 0.95 2.41 3.237(5) 145.7 .
C17 H17 O12' 0.95 2.16 3.101(7) 171.2 .
C18 H18 O7 0.95 2.41 3.318(5) 160.6 2_666
C18 H18 O7' 0.95 2.54 3.47(3) 166.6 2_666
C19 H19 O2 0.95 2.44 3.374(4) 168.3 2_666
C19 H19 O4 0.95 2.65 3.342(5) 130.0 2_666
C20 H20 O6 0.95 2.43 3.109(5) 128.4 1_566
C20 H20 O7' 0.95 2.57 3.49(3) 165.0 1_566
C38 H38 O3 0.95 2.35 3.137(4) 140.1 .
C39 H39 O8W 0.95 2.59 3.101(3) 113.8 2_766
C39 H39 N5 0.95 2.48 3.277(4) 141.8 1_655
C35 H35 N15 0.95 2.65 3.519(5) 152.7 1_566
C35' H35' O12' 0.95 2.17 2.681(12) 112.5 .
C35' H35' N15' 0.95 2.54 3.185(15) 125.7 1_566
C35' H35' O6' 0.95 2.52 3.36(2) 147.7 1_566
O8W H8A O2 0.85 1.95 2.768(3) 161.7 .
O8W H8A N14 0.85 2.64 3.401(4) 149.1 .
O8W H8B O7 0.85 1.96 2.808(4) 176.2 .
O8W H8B N15' 0.85 2.43 3.199(15) 149.9 .
O8W H8B O5' 0.85 2.01 2.547(15) 120.0 .
O8W H8B O7' 0.85 2.22 3.07(2) 179.1 .
C1 H1 O3 0.95 2.35 3.268(4) 163.5 .
C2 H2 O5 0.95 2.38 2.957(4) 118.4 2_766
C2 H2 O5' 0.95 2.29 3.048(18) 136.7 2_766
C17 H17 O12 0.95 2.41 3.237(5) 145.7 .
C17 H17 O12' 0.95 2.16 3.101(7) 171.2 .
C18 H18 O7 0.95 2.41 3.318(5) 160.6 2_666
C18 H18 O7' 0.95 2.54 3.47(3) 166.6 2_666
C19 H19 O2 0.95 2.44 3.374(4) 168.3 2_666
C19 H19 O4 0.95 2.65 3.342(5) 130.0 2_666
C20 H20 O6 0.95 2.43 3.109(5) 128.4 1_566
C20 H20 O7' 0.95 2.57 3.49(3) 165.0 1_566
C38 H38 O3 0.95 2.35 3.137(4) 140.1 .
C39 H39 O8W 0.95 2.59 3.101(3) 113.8 2_766
C39 H39 N5 0.95 2.48 3.277(4) 141.8 1_655

loop_
_geom_torsion_atom_site_label_1
_geom_torsion_atom_site_label_2
_geom_torsion_atom_site_label_3
_geom_torsion_atom_site_label_4
_geom_torsion
_geom_torsion_site_symmetry_1
_geom_torsion_site_symmetry_4
C35' O1 C35 N13 88.8(8) . .
Cu2 O1 C35 N13 -134.1(13) . .
C36 N13 C35 O1 0.00(4) . .
C37 N13 C35 O1 179.99(4) . .
C35 O1 C35' N13' -66.2(8) . .
Cu2 O1 C35' N13' 128.6(7) . .
C36' N13' C35' O1 0.00(3) . .
C37' N13' C35' O1 180.00(3) . .
C35' N13' C37' O11' 32.6(10) . 2_776
C36' N13' C37' O11' -147.4(10) . 2_776
C1 N2 N3 C2 -0.6(3) . .
C1 N2 N3 C16 -177.0(2) . .
C17 N4 N5 C18 0.4(3) . .
C9 N4 N5 C18 172.4(2) . .
C19 N8 N9 C20 0.0(3) . .
C21 N8 N9 C20 177.9(3) . .
C38 N11 N12 C39 0.3(3) . .
C38 N11 N12 C28 -176.0(2) . .
N3 N2 C1 N1 1.0(3) . .
C2 N1 C1 N2 -1.0(3) . .
Cu1 N1 C1 N2 179.9(2) . .
C1 N1 C2 N3 0.6(3) . .
Cu1 N1 C2 N3 179.72(18) . .
N2 N3 C2 N1 0.0(3) . .
C16 N3 C2 N1 176.0(3) . .
C16 C3 C4 C5 -177.4(3) . .
C8 C3 C4 C5 0.6(4) . .
C3 C4 C5 C6 -2.7(5) . .
C4 C5 C6 C7 1.6(5) . .
C5 C6 C7 C8 1.6(4) . .
C6 C7 C8 C9 173.5(3) . .
C6 C7 C8 C3 -3.6(4) . .
C16 C3 C8 C9 3.2(4) . .
C4 C3 C8 C9 -174.8(3) . .
C16 C3 C8 C7 -179.5(3) . .
C4 C3 C8 C7 2.5(4) . .
C7 C8 C9 C10 -176.2(3) . .
C3 C8 C9 C10 0.9(4) . .
C7 C8 C9 N4 -1.2(4) . .
C3 C8 C9 N4 175.9(2) . .
C17 N4 C9 C10 100.2(3) . .
N5 N4 C9 C10 -70.3(3) . .
C17 N4 C9 C8 -75.1(4) . .
N5 N4 C9 C8 114.3(3) . .
C8 C9 C10 C11 174.0(3) . .
N4 C9 C10 C11 -1.1(4) . .
C8 C9 C10 C15 -3.6(4) . .
N4 C9 C10 C15 -178.6(2) . .
C9 C10 C11 C12 -178.9(3) . .
C15 C10 C11 C12 -1.4(4) . .
C10 C11 C12 C13 -1.9(5) . .
C11 C12 C13 C14 2.8(5) . .
C12 C13 C14 C15 -0.1(5) . .
C13 C14 C15 C16 176.3(3) . .
C13 C14 C15 C10 -3.2(4) . .
C9 C10 C15 C16 2.0(4) . .
C11 C10 C15 C16 -175.6(3) . .
C9 C10 C15 C14 -178.4(3) . .
C11 C10 C15 C14 3.9(4) . .
C4 C3 C16 C15 173.1(3) . .
C8 C3 C16 C15 -4.8(4) . .
C4 C3 C16 N3 -4.8(4) . .
C8 C3 C16 N3 177.3(2) . .
C14 C15 C16 C3 -177.3(3) . .
C10 C15 C16 C3 2.2(4) . .
C14 C15 C16 N3 0.5(4) . .
C10 C15 C16 N3 -179.9(2) . .
C2 N3 C16 C3 116.7(3) . .
N2 N3 C16 C3 -67.6(4) . .
C2 N3 C16 C15 -61.3(4) . .
N2 N3 C16 C15 114.4(3) . .
N5 N4 C17 N6 -0.8(3) . .
C9 N4 C17 N6 -172.2(2) . .
C18 N6 C17 N4 0.8(3) . .
Cu2 N6 C17 N4 174.43(17) . .
N4 N5 C18 N6 0.2(3) . .
C17 N6 C18 N5 -0.6(3) . .
Cu2 N6 C18 N5 -173.4(2) . .
N9 N8 C19 N7 0.0(3) . .
C21 N8 C19 N7 -177.7(3) . .
C20 N7 C19 N8 0.1(3) . .
Cu2 N7 C19 N8 175.25(19) . .
N8 N9 C20 N7 0.0(4) . .
C19 N7 C20 N9 -0.1(4) . .
Cu2 N7 C20 N9 -174.9(2) . .
C19 N8 C21 C22 96.6(4) . .
N9 N8 C21 C22 -80.8(4) . .
C19 N8 C21 C27 -83.1(4) . 2_667
N9 N8 C21 C27 99.5(3) . 2_667
C27 C21 C22 C23 -178.6(3) 2_667 .
N8 C21 C22 C23 1.7(4) . .
C27 C21 C22 C27 1.0(5) 2_667 .
N8 C21 C22 C27 -178.7(3) . .
C21 C22 C23 C24 179.0(3) . .
C27 C22 C23 C24 -0.6(4) . .
C22 C23 C24 C25 0.8(5) . .
C23 C24 C25 C26 0.1(5) . .
C24 C25 C26 C27 -1.3(5) . .
C25 C26 C27 C21 -177.7(3) . 2_667
C25 C26 C27 C22 1.5(5) . .
C21 C22 C27 C21 -0.9(5) . 2_667
C23 C22 C27 C21 178.7(3) . 2_667
C21 C22 C27 C26 179.9(3) . .
C23 C22 C27 C26 -0.5(4) . .
C39 N12 C28 C29 117.6(3) . .
N11 N12 C28 C29 -66.8(3) . .
C39 N12 C28 C34 -62.9(4) . 2_876
N11 N12 C28 C34 112.7(3) . 2_876
C34 C28 C29 C30 179.9(3) 2_876 .
N12 C28 C29 C30 -0.6(4) . .
C34 C28 C29 C34 0.4(4) 2_876 .
N12 C28 C29 C34 179.9(2) . .
C28 C29 C30 C31 180.0(3) . .
C34 C29 C30 C31 -0.5(4) . .
C29 C30 C31 C32 -0.1(4) . .
C30 C31 C32 C33 1.1(5) . .
C31 C32 C33 C34 -1.6(4) . .
C32 C33 C34 C28 -179.1(3) . 2_876
C32 C33 C34 C29 0.9(4) . .
C28 C29 C34 C28 -0.4(4) . 2_876
C30 C29 C34 C28 -179.9(2) . 2_876
C28 C29 C34 C33 179.6(2) . .
C30 C29 C34 C33 0.1(4) . .
N12 N11 C38 N10 0.2(3) . .
C39 N10 C38 N11 -0.6(3) . .
Cu1 N10 C38 N11 166.54(18) . .
C38 N10 C39 N12 0.7(3) . .
Cu1 N10 C39 N12 -166.79(17) . .
N11 N12 C39 N10 -0.7(3) . .
C28 N12 C39 N10 175.3(2) . .
